data_7225437
loop_
_publ_author_name
'Paramasivan Thirumalai, Perumal'
'nataraj, poomathi'

_publ_section_title
;
 Cinchona alkaloid and di-tert-butyldicarbonate-DMAP promoted efficient
 synthesis of (E)-nitroolefins
;
_journal_name_full 'RSC Adv.'
_journal_paper_doi 10.1039/C6RA06644E
_journal_year 2016
_chemical_formula_sum 'C19 H16 Cl N O5'
_chemical_formula_weight 373.78
_chemical_name_systematic
; 
 ? 
;
_space_group_crystal_system monoclinic
_space_group_IT_number 14
_space_group_name_Hall '-P 2yn'
_space_group_name_H-M_alt 'P 1 21/n 1'
_symmetry_space_group_name_Hall '-P 2yn'
_symmetry_space_group_name_H-M 'P 1 21/n 1'
_atom_sites_solution_hydrogens geom
_audit_creation_method SHELXL-2014
_audit_update_record
;
2015-03-03 deposited with the CCDC.
2016-06-01 downloaded from the CCDC.
;
_cell_angle_alpha 90
_cell_angle_beta 102.1556(12)
_cell_angle_gamma 90
_cell_formula_units_Z 4
_cell_length_a 9.0038(2)
_cell_length_b 13.6511(3)
_cell_length_c 14.6295(4)
_cell_measurement_reflns_used 5741
_cell_measurement_temperature 296(2)
_cell_measurement_theta_max 25.95
_cell_measurement_theta_min 2.45
_cell_volume 1757.82(7)
_computing_cell_refinement 'Bruker SAINT'
_computing_data_collection 'Bruker APEX2'
_computing_data_reduction 'Bruker SAINT'
_computing_molecular_graphics 'Bruker SHELXTL'
_computing_publication_material 'Bruker SHELXTL'
_computing_structure_refinement 'SHELXL-2014 (Sheldrick, 2014)'
_computing_structure_solution 'SHELXS-97 (Sheldrick 2008)'
_diffrn_ambient_temperature 296(2)
_diffrn_measured_fraction_theta_full 0.975
_diffrn_measured_fraction_theta_max 1.000
_diffrn_measurement_device_type 'Bruker APEX-II CCD'
_diffrn_measurement_method '\f and \w scans'
_diffrn_radiation_type MoK\a
_diffrn_radiation_wavelength 0.71073
_diffrn_reflns_av_R_equivalents 0.0207
_diffrn_reflns_av_unetI/netI 0.0207
_diffrn_reflns_Laue_measured_fraction_full 0.975
_diffrn_reflns_Laue_measured_fraction_max 1.000
_diffrn_reflns_limit_h_max 10
_diffrn_reflns_limit_h_min -10
_diffrn_reflns_limit_k_max 14
_diffrn_reflns_limit_k_min -16
_diffrn_reflns_limit_l_max 14
_diffrn_reflns_limit_l_min -17
_diffrn_reflns_number 13686
_diffrn_reflns_point_group_measured_fraction_full 0.975
_diffrn_reflns_point_group_measured_fraction_max 1.000
_diffrn_reflns_theta_full 25.242
_diffrn_reflns_theta_max 24.997
_diffrn_reflns_theta_min 2.062
_exptl_absorpt_coefficient_mu 0.248
_exptl_absorpt_correction_T_max 0.966
_exptl_absorpt_correction_T_min 0.941
_exptl_absorpt_correction_type multi-scan
_exptl_absorpt_process_details 'SADABS (Bruker,2012)'
_exptl_crystal_colour yellow
_exptl_crystal_density_diffrn 1.412
_exptl_crystal_description Rectangular
_exptl_crystal_F_000 776
_exptl_crystal_size_max 0.250
_exptl_crystal_size_mid 0.160
_exptl_crystal_size_min 0.140
_refine_diff_density_max 0.184
_refine_diff_density_min -0.187
_refine_diff_density_rms 0.032
_refine_ls_extinction_method none
_refine_ls_goodness_of_fit_ref 0.972
_refine_ls_hydrogen_treatment constr
_refine_ls_matrix_type full
_refine_ls_number_parameters 236
_refine_ls_number_reflns 3104
_refine_ls_number_restraints 0
_refine_ls_restrained_S_all 0.972
_refine_ls_R_factor_all 0.0460
_refine_ls_R_factor_gt 0.0348
_refine_ls_shift/su_max 0.001
_refine_ls_shift/su_mean 0.000
_refine_ls_structure_factor_coef Fsqd
_refine_ls_weighting_details 'w=1/[\s^2^(Fo^2^)+(0.0236P)^2^+0.8640P] where P=(Fo^2^+2Fc^2^)/3'
_refine_ls_weighting_scheme calc
_refine_ls_wR_factor_gt 0.0722
_refine_ls_wR_factor_ref 0.0799
_reflns_Friedel_coverage 0.000
_reflns_number_gt 2528
_reflns_number_total 3104
_reflns_threshold_expression 'I > 2\s(I)'
_cod_data_source_file c6ra06644e2.cif
_cod_data_source_block aa15
_cod_database_code 7225437
_shelx_space_group_comment
; 
The symmetry employed for this shelxl refinement is uniquely defined 
by the following loop, which should always be used as a source of 
symmetry information in preference to the above space-group names. 
They are only intended as comments. 
;
_shelx_estimated_absorpt_t_min 0.941
_shelx_estimated_absorpt_t_max 0.966
_shelxl_version_number 2014-3

loop_
_space_group_symop_operation_xyz
'x, y, z'
'-x+1/2, y+1/2, -z+1/2'
'-x, -y, -z'
'x-1/2, -y-1/2, z-1/2'

loop_
_atom_site_label
_atom_site_type_symbol
_atom_site_fract_x
_atom_site_fract_y
_atom_site_fract_z
_atom_site_U_iso_or_equiv
_atom_site_adp_type
_atom_site_occupancy
_atom_site_site_symmetry_order
_atom_site_calc_flag
_atom_site_refinement_flags_posn
_atom_site_refinement_flags_adp
C1 C 0.6286(2) 1.11680(14) 0.46604(13) 0.0557(5) Uani 1 1 d . .
H1 H 0.6268 1.1679 0.5078 0.067 Uiso 1 1 calc R U
C2 C 0.7654(2) 1.07513(16) 0.46104(15) 0.0645(6) Uani 1 1 d . .
H2 H 0.8550 1.0985 0.4983 0.077 Uiso 1 1 calc R U
C3 C 0.7688(2) 0.99856(17) 0.40064(15) 0.0625(6) Uani 1 1 d . .
H3 H 0.8614 0.9703 0.3971 0.075 Uiso 1 1 calc R U
C4 C 0.6360(2) 0.96273(14) 0.34480(13) 0.0512(5) Uani 1 1 d . .
H4 H 0.6393 0.9101 0.3050 0.061 Uiso 1 1 calc R U
C5 C 0.49845(19) 1.00610(12) 0.34888(11) 0.0408(4) Uani 1 1 d . .
C6 C 0.49230(19) 1.08448(12) 0.41019(11) 0.0420(4) Uani 1 1 d . .
C7 C 0.3531(2) 1.13293(12) 0.42004(12) 0.0462(4) Uani 1 1 d . .
H7 H 0.3633 1.1752 0.4709 0.055 Uiso 1 1 calc R U
C8 C 0.2147(2) 1.12667(13) 0.36852(13) 0.0480(4) Uani 1 1 d . .
H8 H 0.1943 1.0843 0.3176 0.058 Uiso 1 1 calc R U
C9 C 0.36023(19) 0.89333(12) 0.23582(12) 0.0421(4) Uani 1 1 d . .
H9A H 0.4071 0.8375 0.2718 0.051 Uiso 1 1 calc R U
H9B H 0.4162 0.9074 0.1875 0.051 Uiso 1 1 calc R U
C10 C 0.19815(18) 0.87132(11) 0.19286(11) 0.0375(4) Uani 1 1 d . .
C11 C 0.1194(2) 0.81131(12) 0.25318(12) 0.0420(4) Uani 1 1 d . .
C12 C -0.1078(2) 0.73629(16) 0.27134(15) 0.0662(6) Uani 1 1 d . .
H12A H -0.0587 0.6736 0.2815 0.099 Uiso 1 1 calc R U
H12B H -0.2106 0.7277 0.2375 0.099 Uiso 1 1 calc R U
H12C H -0.1079 0.7667 0.3305 0.099 Uiso 1 1 calc R U
C13 C 0.12886(19) 0.89679(11) 0.10599(11) 0.0396(4) Uani 1 1 d . .
H13 H 0.0300 0.8744 0.0851 0.047 Uiso 1 1 calc R U
C14 C 0.19326(19) 0.95660(12) 0.04031(12) 0.0406(4) Uani 1 1 d . .
C15 C 0.2764(2) 1.04169(13) 0.06931(13) 0.0508(5) Uani 1 1 d . .
H15 H 0.2936 1.0597 0.1320 0.061 Uiso 1 1 calc R U
C16 C 0.3335(2) 1.09944(15) 0.00768(15) 0.0598(5) Uani 1 1 d . .
H16 H 0.3884 1.1557 0.0287 0.072 Uiso 1 1 calc R U
C17 C 0.3092(2) 1.07368(16) -0.08490(15) 0.0623(6) Uani 1 1 d . .
H17 H 0.3489 1.1122 -0.1264 0.075 Uiso 1 1 calc R U
C18 C 0.2264(2) 0.99125(15) -0.11688(13) 0.0572(5) Uani 1 1 d . .
H18 H 0.2101 0.9740 -0.1797 0.069 Uiso 1 1 calc R U
C19 C 0.1679(2) 0.93441(12) -0.05468(12) 0.0450(4) Uani 1 1 d . .
Cl1 Cl 0.05741(7) 0.83375(4) -0.09853(3) 0.06684(17) Uani 1 1 d . .
N1 N 0.09437(19) 1.18612(12) 0.39161(13) 0.0566(4) Uani 1 1 d . .
O1 O -0.02370(18) 1.19056(14) 0.33367(12) 0.0908(5) Uani 1 1 d . .
O2 O 0.11402(19) 1.22890(13) 0.46592(14) 0.0933(6) Uani 1 1 d . .
O3 O 0.36245(12) 0.97707(8) 0.29578(8) 0.0452(3) Uani 1 1 d . .
O4 O 0.18341(16) 0.77705(12) 0.32674(10) 0.0731(4) Uani 1 1 d . .
O5 O -0.02681(14) 0.79780(10) 0.21786(9) 0.0574(3) Uani 1 1 d . .

loop_
_atom_site_aniso_label
_atom_site_aniso_U_11
_atom_site_aniso_U_22
_atom_site_aniso_U_33
_atom_site_aniso_U_23
_atom_site_aniso_U_13
_atom_site_aniso_U_12
C1 0.0599(12) 0.0570(12) 0.0456(11) -0.0003(9) 0.0005(9) -0.0162(10)
C2 0.0519(12) 0.0774(15) 0.0568(13) 0.0064(11) -0.0055(10) -0.0162(11)
C3 0.0431(11) 0.0801(15) 0.0617(13) 0.0139(12) 0.0049(10) 0.0015(10)
C4 0.0464(10) 0.0588(12) 0.0474(11) 0.0035(9) 0.0078(9) 0.0019(9)
C5 0.0423(9) 0.0451(10) 0.0333(9) 0.0055(7) 0.0044(7) -0.0053(7)
C6 0.0505(10) 0.0401(9) 0.0344(9) 0.0044(7) 0.0066(8) -0.0074(8)
C7 0.0600(12) 0.0377(9) 0.0419(10) -0.0031(8) 0.0129(9) -0.0088(8)
C8 0.0556(11) 0.0435(10) 0.0471(11) -0.0027(8) 0.0159(9) -0.0004(8)
C9 0.0464(10) 0.0402(9) 0.0390(10) -0.0041(7) 0.0072(8) 0.0034(7)
C10 0.0452(9) 0.0332(8) 0.0340(9) -0.0053(7) 0.0085(7) 0.0008(7)
C11 0.0508(10) 0.0391(9) 0.0352(10) -0.0036(7) 0.0067(8) -0.0016(8)
C12 0.0601(13) 0.0720(14) 0.0692(14) 0.0103(11) 0.0200(11) -0.0145(11)
C13 0.0451(9) 0.0360(9) 0.0376(10) -0.0046(7) 0.0086(8) -0.0006(7)
C14 0.0429(9) 0.0411(9) 0.0384(10) 0.0031(7) 0.0098(8) 0.0054(7)
C15 0.0571(11) 0.0498(11) 0.0459(11) 0.0017(8) 0.0116(9) -0.0036(9)
C16 0.0583(12) 0.0558(12) 0.0669(14) 0.0087(10) 0.0166(10) -0.0075(9)
C17 0.0608(13) 0.0673(14) 0.0656(14) 0.0221(11) 0.0291(11) 0.0072(10)
C18 0.0690(13) 0.0657(13) 0.0409(11) 0.0100(9) 0.0208(10) 0.0177(10)
C19 0.0515(10) 0.0441(10) 0.0389(10) 0.0036(8) 0.0081(8) 0.0098(8)
Cl1 0.0963(4) 0.0574(3) 0.0413(3) -0.0065(2) 0.0018(3) -0.0050(3)
N1 0.0584(11) 0.0545(10) 0.0612(11) 0.0039(8) 0.0220(9) -0.0011(8)
O1 0.0625(10) 0.1317(16) 0.0776(12) 0.0049(11) 0.0137(9) 0.0253(10)
O2 0.0830(12) 0.0987(13) 0.1022(14) -0.0464(11) 0.0286(10) 0.0045(9)
O3 0.0419(6) 0.0466(7) 0.0445(7) -0.0129(5) 0.0029(5) -0.0007(5)
O4 0.0704(9) 0.0946(11) 0.0481(9) 0.0263(8) -0.0019(7) -0.0171(8)
O5 0.0487(7) 0.0674(9) 0.0543(8) 0.0158(7) 0.0069(6) -0.0098(6)

loop_
_atom_type_symbol
_atom_type_description
_atom_type_scat_dispersion_real
_atom_type_scat_dispersion_imag
_atom_type_scat_source
C C 0.0033 0.0016 'International Tables Vol C Tables 4.2.6.8 and 6.1.1.4'
H H 0.0000 0.0000 'International Tables Vol C Tables 4.2.6.8 and 6.1.1.4'
N N 0.0061 0.0033 'International Tables Vol C Tables 4.2.6.8 and 6.1.1.4'
O O 0.0106 0.0060 'International Tables Vol C Tables 4.2.6.8 and 6.1.1.4'
Cl Cl 0.1484 0.1585 'International Tables Vol C Tables 4.2.6.8 and 6.1.1.4'

loop_
_geom_angle_atom_site_label_1
_geom_angle_atom_site_label_2
_geom_angle_atom_site_label_3
_geom_angle
C2 C1 C6 121.76(19)
C2 C1 H1 119.1
C6 C1 H1 119.1
C3 C2 C1 119.45(19)
C3 C2 H2 120.3
C1 C2 H2 120.3
C2 C3 C4 120.9(2)
C2 C3 H3 119.5
C4 C3 H3 119.5
C3 C4 C5 119.43(19)
C3 C4 H4 120.3
C5 C4 H4 120.3
O3 C5 C4 123.71(16)
O3 C5 C6 115.71(15)
C4 C5 C6 120.59(16)
C1 C6 C5 117.82(17)
C1 C6 C7 118.00(17)
C5 C6 C7 124.17(15)
C8 C7 C6 130.30(17)
C8 C7 H7 114.8
C6 C7 H7 114.8
C7 C8 N1 119.61(17)
C7 C8 H8 120.2
N1 C8 H8 120.2
O3 C9 C10 107.66(13)
O3 C9 H9A 110.2
C10 C9 H9A 110.2
O3 C9 H9B 110.2
C10 C9 H9B 110.2
H9A C9 H9B 108.5
C13 C10 C11 121.39(15)
C13 C10 C9 124.49(15)
C11 C10 C9 113.99(14)
O4 C11 O5 123.05(16)
O4 C11 C10 123.09(16)
O5 C11 C10 113.86(14)
O5 C12 H12A 109.5
O5 C12 H12B 109.5
H12A C12 H12B 109.5
O5 C12 H12C 109.5
H12A C12 H12C 109.5
H12B C12 H12C 109.5
C10 C13 C14 126.57(16)
C10 C13 H13 116.7
C14 C13 H13 116.7
C19 C14 C15 116.62(16)
C19 C14 C13 121.78(15)
C15 C14 C13 121.52(15)
C16 C15 C14 121.81(18)
C16 C15 H15 119.1
C14 C15 H15 119.1
C17 C16 C15 119.74(19)
C17 C16 H16 120.1
C15 C16 H16 120.1
C16 C17 C18 120.53(18)
C16 C17 H17 119.7
C18 C17 H17 119.7
C17 C18 C19 119.31(18)
C17 C18 H18 120.3
C19 C18 H18 120.3
C18 C19 C14 121.96(17)
C18 C19 Cl1 117.96(15)
C14 C19 Cl1 120.07(13)
O2 N1 O1 122.86(18)
O2 N1 C8 120.20(18)
O1 N1 C8 116.94(18)
C5 O3 C9 118.29(13)
C11 O5 C12 116.35(14)

loop_
_geom_bond_atom_site_label_1
_geom_bond_atom_site_label_2
_geom_bond_distance
C1 C2 1.372(3)
C1 C6 1.395(2)
C1 H1 0.9300
C2 C3 1.373(3)
C2 H2 0.9300
C3 C4 1.387(3)
C3 H3 0.9300
C4 C5 1.385(2)
C4 H4 0.9300
C5 O3 1.3636(19)
C5 C6 1.405(2)
C6 C7 1.451(3)
C7 C8 1.316(2)
C7 H7 0.9300
C8 N1 1.450(2)
C8 H8 0.9300
C9 O3 1.4385(19)
C9 C10 1.493(2)
C9 H9A 0.9700
C9 H9B 0.9700
C10 C13 1.338(2)
C10 C11 1.489(2)
C11 O4 1.203(2)
C11 O5 1.322(2)
C12 O5 1.445(2)
C12 H12A 0.9600
C12 H12B 0.9600
C12 H12C 0.9600
C13 C14 1.470(2)
C13 H13 0.9300
C14 C19 1.393(2)
C14 C15 1.399(2)
C15 C16 1.376(3)
C15 H15 0.9300
C16 C17 1.371(3)
C16 H16 0.9300
C17 C18 1.376(3)
C17 H17 0.9300
C18 C19 1.382(3)
C18 H18 0.9300
C19 Cl1 1.7378(19)
N1 O2 1.214(2)
N1 O1 1.214(2)

loop_
_geom_torsion_atom_site_label_1
_geom_torsion_atom_site_label_2
_geom_torsion_atom_site_label_3
_geom_torsion_atom_site_label_4
_geom_torsion
C6 C1 C2 C3 -1.0(3)
C1 C2 C3 C4 -0.1(3)
C2 C3 C4 C5 1.2(3)
C3 C4 C5 O3 178.99(16)
C3 C4 C5 C6 -1.2(3)
C2 C1 C6 C5 1.0(3)
C2 C1 C6 C7 -179.90(17)
O3 C5 C6 C1 179.97(15)
C4 C5 C6 C1 0.2(2)
O3 C5 C6 C7 0.9(2)
C4 C5 C6 C7 -178.91(16)
C1 C6 C7 C8 169.58(18)
C5 C6 C7 C8 -11.4(3)
C6 C7 C8 N1 -177.84(16)
O3 C9 C10 C13 100.61(18)
O3 C9 C10 C11 -83.38(16)
C13 C10 C11 O4 170.58(17)
C9 C10 C11 O4 -5.6(2)
C13 C10 C11 O5 -8.4(2)
C9 C10 C11 O5 175.45(14)
C11 C10 C13 C14 179.12(15)
C9 C10 C13 C14 -5.2(3)
C10 C13 C14 C19 139.95(18)
C10 C13 C14 C15 -43.5(2)
C19 C14 C15 C16 -1.5(3)
C13 C14 C15 C16 -178.21(17)
C14 C15 C16 C17 -0.1(3)
C15 C16 C17 C18 0.9(3)
C16 C17 C18 C19 0.0(3)
C17 C18 C19 C14 -1.7(3)
C17 C18 C19 Cl1 177.39(14)
C15 C14 C19 C18 2.4(3)
C13 C14 C19 C18 179.07(16)
C15 C14 C19 Cl1 -176.66(13)
C13 C14 C19 Cl1 0.0(2)
C7 C8 N1 O2 -12.1(3)
C7 C8 N1 O1 167.69(18)
C4 C5 O3 C9 3.5(2)
C6 C5 O3 C9 -176.27(14)
C10 C9 O3 C5 174.71(13)
O4 C11 O5 C12 -1.7(3)
C10 C11 O5 C12 177.26(15)
